data_7037265
loop_
_publ_author_name
'Thiele, G.'
'Donsbach, C.'
'Riedel, R.'
'Marsch, M.'
'Harms, K.'
'Dehnen, S.'

_publ_section_title
;
 Smallest molecular chalcogenidometalate anions of the heaviest metals:
 syntheses, structures, and their interconversion.
;
_journal_issue 14
_journal_name_full 'Dalton transactions (Cambridge, England : 2003)'
_journal_page_first 5958
_journal_page_last 5967
_journal_paper_doi 10.1039/c5dt03996g
_journal_volume 45
_journal_year 2016
_chemical_formula_moiety '0.5(C6 Hg4 K20 Na4 O12 Te12)'
_chemical_formula_sum 'C3 Hg2 K10 Na2 O6 Te6'
_chemical_formula_weight 1735.79
_space_group_crystal_system monoclinic
_space_group_IT_number 12
_space_group_name_Hall '-C 2y'
_space_group_name_H-M_alt 'C 1 2/m 1'
_symmetry_space_group_name_Hall '-C 2y'
_symmetry_space_group_name_H-M 'C 1 2/m 1'
_audit_creation_date 2015-09-10
_audit_creation_method
;
Olex2 1.2
(compiled 2015.01.26 svn.r3150 for OlexSys, GUI svn.r4998)
;
_audit_update_record
;
2015-10-12 deposited with the CCDC.
2015-11-13 downloaded from the CCDC.
;
_cell_angle_alpha 90
_cell_angle_beta 93.367(10)
_cell_angle_gamma 90
_cell_formula_units_Z 2
_cell_length_a 14.4612(11)
_cell_length_b 11.0898(11)
_cell_length_c 9.9243(8)
_cell_measurement_temperature 100.0
_cell_volume 1588.8(2)
_computing_molecular_graphics 'Olex2 (Dolomanov et al., 2009)'
_computing_publication_material 'Olex2 (Dolomanov et al., 2009)'
_computing_structure_refinement 'ShelXL (Sheldrick, 2008)'
_diffrn_ambient_temperature 100.0
_diffrn_measured_fraction_theta_full 0.998
_diffrn_measured_fraction_theta_max 0.997
_diffrn_measurement_device 'STOE IPDSII'
_diffrn_measurement_method '\w scans'
_diffrn_radiation_monochromator graphite
_diffrn_radiation_probe x-ray
_diffrn_radiation_type MoK\a
_diffrn_radiation_wavelength 0.71073
_diffrn_reflns_av_R_equivalents 0.0455
_diffrn_reflns_av_unetI/netI 0.0220
_diffrn_reflns_Laue_measured_fraction_full 0.998
_diffrn_reflns_Laue_measured_fraction_max 0.997
_diffrn_reflns_limit_h_max 18
_diffrn_reflns_limit_h_min -18
_diffrn_reflns_limit_k_max 14
_diffrn_reflns_limit_k_min -14
_diffrn_reflns_limit_l_max 12
_diffrn_reflns_limit_l_min -12
_diffrn_reflns_number 10793
_diffrn_reflns_point_group_measured_fraction_full 0.998
_diffrn_reflns_point_group_measured_fraction_max 0.997
_diffrn_reflns_theta_full 26.000
_diffrn_reflns_theta_max 26.696
_diffrn_reflns_theta_min 2.056
_exptl_absorpt_coefficient_mu 16.405
_exptl_absorpt_correction_T_max 0.4974
_exptl_absorpt_correction_T_min 0.0980
_exptl_absorpt_correction_type numerical
_exptl_absorpt_process_details 'STOE X-AREA'
_exptl_crystal_colour red
_exptl_crystal_colour_primary red
_exptl_crystal_density_diffrn 3.628
_exptl_crystal_description stick
_exptl_crystal_F_000 1500
_exptl_crystal_size_max 0.26
_exptl_crystal_size_mid 0.08
_exptl_crystal_size_min 0.07
_refine_diff_density_max 0.917
_refine_diff_density_min -1.249
_refine_diff_density_rms 0.155
_refine_ls_extinction_method none
_refine_ls_goodness_of_fit_ref 1.081
_refine_ls_hydrogen_treatment undef
_refine_ls_matrix_type full
_refine_ls_number_parameters 81
_refine_ls_number_reflns 1777
_refine_ls_number_restraints 0
_refine_ls_restrained_S_all 1.081
_refine_ls_R_factor_all 0.0232
_refine_ls_R_factor_gt 0.0215
_refine_ls_shift/su_max 0.001
_refine_ls_shift/su_mean 0.000
_refine_ls_structure_factor_coef Fsqd
_refine_ls_weighting_details 'w=1/[\s^2^(Fo^2^)+(0.0262P)^2^+5.5993P] where P=(Fo^2^+2Fc^2^)/3'
_refine_ls_weighting_scheme calc
_refine_ls_wR_factor_gt 0.0490
_refine_ls_wR_factor_ref 0.0496
_reflns_Friedel_coverage 0.000
_reflns_number_gt 1712
_reflns_number_total 1777
_reflns_threshold_expression 'I > 2\s(I)'
_cod_data_source_file c5dt03996g2.cif
_cod_data_source_block Compound3
_cod_depositor_comments 'Adding full bibliography for 7037263--7037272.cif.'
_cod_database_code 7037265
_shelx_space_group_comment
;
The symmetry employed for this shelxl refinement is uniquely defined
by the following loop, which should always be used as a source of
symmetry information in preference to the above space-group names.
They are only intended as comments.
;
_olex2_refinement_description
;
1. Others
 Fixed Sof: C2(0.25)
;
_shelx_shelxl_version_number 2014/7
_olex2_submission_special_instructions 'No special instructions were received'

loop_
_space_group_symop_operation_xyz
'x, y, z'
'-x, y, -z'
'x+1/2, y+1/2, z'
'-x+1/2, y+1/2, -z'
'-x, -y, -z'
'x, -y, z'
'-x+1/2, -y+1/2, -z'
'x+1/2, -y+1/2, z'

loop_
_atom_site_label
_atom_site_type_symbol
_atom_site_fract_x
_atom_site_fract_y
_atom_site_fract_z
_atom_site_U_iso_or_equiv
_atom_site_adp_type
_atom_site_occupancy
_atom_site_site_symmetry_order
_atom_site_calc_flag
_atom_site_refinement_flags_posn
_atom_site_refinement_flags_adp
_atom_site_refinement_flags_occupancy
Hg1 Hg 0.05326(2) 0.0000 0.76699(2) 0.02668(8) Uani 1 2 d S T P
Te1 Te -0.13026(3) 0.0000 0.66657(4) 0.02507(10) Uani 1 2 d S T P
Te2 Te 0.14242(2) 0.21552(3) 0.81181(3) 0.02524(9) Uani 1 1 d . . .
K1 K -0.10228(7) -0.27174(9) 0.84423(10) 0.0283(2) Uani 1 1 d . . .
K2 K 0.0000 0.22187(12) 0.5000 0.0277(3) Uani 1 2 d S T P
K3 K -0.2500 -0.2500 0.5000 0.0293(3) Uani 1 2 d S T P
K4 K 0.25423(11) 0.0000 1.03387(16) 0.0337(3) Uani 1 2 d S T P
Na1 Na 0.0700(2) 0.5000 0.6844(3) 0.0367(6) Uani 1 2 d S T P
O1 O 0.1076(2) 0.3986(3) 0.4063(4) 0.0361(8) Uani 1 1 d . . .
C1 C -0.1390(5) -0.5000 0.6122(8) 0.0378(16) Uani 1 2 d S T P
O2 O -0.0687(5) -0.5000 0.9440(7) 0.0531(16) Uani 1 2 d S T P
C2 C -0.0106(18) -0.5000 1.026(2) 0.027(5) Uani 0.5 2 d S T P

loop_
_atom_site_aniso_label
_atom_site_aniso_U_11
_atom_site_aniso_U_22
_atom_site_aniso_U_33
_atom_site_aniso_U_23
_atom_site_aniso_U_13
_atom_site_aniso_U_12
Hg1 0.02686(13) 0.02423(13) 0.02866(14) 0.000 -0.00089(9) 0.000
Te1 0.0261(2) 0.02283(19) 0.0261(2) 0.000 0.00004(15) 0.000
Te2 0.02628(16) 0.02493(15) 0.02427(15) -0.00008(10) -0.00047(11) -0.00141(10)
K1 0.0299(5) 0.0284(5) 0.0267(5) 0.0013(4) 0.0020(4) 0.0003(4)
K2 0.0262(7) 0.0292(7) 0.0279(7) 0.000 0.0033(5) 0.000
K3 0.0261(7) 0.0331(7) 0.0284(7) -0.0001(6) -0.0004(5) -0.0012(6)
K4 0.0363(8) 0.0297(7) 0.0358(8) 0.000 0.0073(6) 0.000
Na1 0.0376(15) 0.0262(13) 0.0450(16) 0.000 -0.0101(13) 0.000
O1 0.0361(18) 0.0239(17) 0.049(2) 0.0027(15) 0.0089(15) 0.0009(14)
C1 0.040(4) 0.028(3) 0.044(4) 0.000 -0.008(3) 0.000
O2 0.058(4) 0.031(3) 0.069(4) 0.000 -0.012(3) 0.000
C2 0.018(12) 0.009(4) 0.053(17) 0.000 -0.007(9) 0.000

loop_
_atom_type_symbol
_atom_type_description
_atom_type_scat_dispersion_real
_atom_type_scat_dispersion_imag
_atom_type_scat_source
C C 0.0033 0.0016 'International Tables Vol C Tables 4.2.6.8 and 6.1.1.4'
Hg Hg -2.3894 9.2266 'International Tables Vol C Tables 4.2.6.8 and 6.1.1.4'
K K 0.2009 0.2494 'International Tables Vol C Tables 4.2.6.8 and 6.1.1.4'
Na Na 0.0362 0.0249 'International Tables Vol C Tables 4.2.6.8 and 6.1.1.4'
O O 0.0106 0.0060 'International Tables Vol C Tables 4.2.6.8 and 6.1.1.4'
Te Te -0.5308 1.6751 'International Tables Vol C Tables 4.2.6.8 and 6.1.1.4'

loop_
_geom_angle_atom_site_label_1
_geom_angle_atom_site_label_2
_geom_angle_atom_site_label_3
_geom_angle
_geom_angle_site_symmetry_1
_geom_angle_site_symmetry_3
Te1 Hg1 K1 61.084(16) . 6
Te1 Hg1 K1 61.084(16) . .
Te1 Hg1 K2 65.483(11) . .
Te1 Hg1 K2 65.483(12) . 5_556
Te1 Hg1 K4 157.11(3) . .
Te2 Hg1 Te1 119.246(8) 6 .
Te2 Hg1 Te1 119.247(8) . .
Te2 Hg1 Te2 121.482(16) . 6
Te2 Hg1 K1 157.233(18) 6 6
Te2 Hg1 K1 157.234(18) . .
Te2 Hg1 K1 63.978(17) 6 .
Te2 Hg1 K1 63.978(17) . 6
Te2 Hg1 K2 66.955(17) . .
Te2 Hg1 K2 141.269(16) 6 .
Te2 Hg1 K2 141.268(16) . 5_556
Te2 Hg1 K2 66.955(17) 6 5_556
Te2 Hg1 K4 63.593(9) . .
Te2 Hg1 K4 63.593(9) 6 .
K1 Hg1 K1 102.50(3) . 6
K2 Hg1 K1 61.30(2) 5_556 .
K2 Hg1 K1 61.296(19) . 6
K2 Hg1 K1 124.54(2) 5_556 6
K2 Hg1 K1 124.54(2) . .
K2 Hg1 K2 84.36(3) . 5_556
K2 Hg1 K4 128.398(18) 5_556 .
K2 Hg1 K4 128.398(18) . .
K4 Hg1 K1 106.91(2) . 6
K4 Hg1 K1 106.91(2) . .
Hg1 Te1 K1 74.924(19) . 6
Hg1 Te1 K1 74.924(19) . .
Hg1 Te1 K2 69.315(11) . .
Hg1 Te1 K2 69.315(11) . 5_556
Hg1 Te1 K3 125.824(8) . .
Hg1 Te1 K3 125.824(8) . 4_456
Hg1 Te1 K4 102.57(3) . 5_557
K1 Te1 K1 118.70(3) . 6
K1 Te1 K2 65.85(2) . 5_556
K1 Te1 K2 65.85(2) 6 .
K1 Te1 K2 141.16(2) 6 5_556
K1 Te1 K2 141.16(2) . .
K1 Te1 K3 158.06(2) . 4_456
K1 Te1 K3 66.960(18) 6 4_456
K1 Te1 K3 66.960(18) . .
K1 Te1 K3 158.06(2) 6 .
K1 Te1 K4 68.20(2) . 5_557
K1 Te1 K4 68.20(2) 6 5_557
K2 Te1 K2 87.32(3) . 5_556
K2 Te1 K3 60.704(12) . 4_456
K2 Te1 K3 124.689(16) . .
K2 Te1 K3 60.704(13) 5_556 .
K2 Te1 K3 124.689(16) 5_556 4_456
K3 Te1 K3 100.089(12) . 4_456
K4 Te1 K2 133.872(18) 5_557 .
K4 Te1 K2 133.872(18) 5_557 5_556
K4 Te1 K3 97.504(19) 5_557 .
K4 Te1 K3 97.504(19) 5_557 4_456
Hg1 Te2 K1 120.432(19) . 3
Hg1 Te2 K1 73.259(18) . 6
Hg1 Te2 K1 101.963(19) . 5_557
Hg1 Te2 K2 68.84(2) . .
Hg1 Te2 K3 100.246(10) . 3
Hg1 Te2 K4 73.03(2) . .
Hg1 Te2 K4 164.99(2) . 7_557
Hg1 Te2 Na1 126.44(4) . .
K1 Te2 K1 97.39(2) 5_557 3
K1 Te2 K1 70.67(3) 5_557 6
K1 Te2 K1 164.24(2) 6 3
K1 Te2 K2 134.60(2) 5_557 .
K1 Te2 K3 156.912(18) 5_557 3
K1 Te2 K4 100.69(3) 6 7_557
K1 Te2 K4 64.06(3) 3 7_557
K1 Te2 K4 63.04(3) 5_557 7_557
K1 Te2 K4 67.55(3) 5_557 .
K2 Te2 K1 64.074(18) . 6
K2 Te2 K1 126.199(19) . 3
K2 Te2 K4 121.52(3) . 7_557
K3 Te2 K1 122.446(19) 3 6
K3 Te2 K1 65.552(18) 3 3
K3 Te2 K2 60.704(8) 3 .
K3 Te2 K4 94.58(2) 3 7_557
K3 Te2 K4 113.73(3) 3 .
K4 Te2 K1 63.74(3) . 3
K4 Te2 K1 117.97(3) . 6
K4 Te2 K2 139.05(3) . .
K4 Te2 K4 98.900(11) . 7_557
Na1 Te2 K1 105.72(5) . 3
Na1 Te2 K1 97.20(5) . 5_557
Na1 Te2 K1 66.93(5) . 6
Na1 Te2 K2 62.27(5) . .
Na1 Te2 K3 74.28(5) . 3
Na1 Te2 K4 60.08(4) . 7_557
Na1 Te2 K4 158.68(4) . .
Te1 K1 Hg1 43.992(15) . .
Te1 K1 Te2 108.19(3) . 5_557
Te1 K1 Te2 83.79(2) . 6
Te1 K1 Te2 84.47(2) . 3_445
Te1 K1 K2 57.84(3) . 5_556
Te1 K1 K4 139.89(4) . 3_445
Te2 K1 Hg1 42.763(13) 6 .
Te2 K1 Hg1 100.58(2) 5_557 .
Te2 K1 Hg1 127.13(3) 3_445 .
Te2 K1 Te2 105.70(3) 5_557 6
Te2 K1 Te2 167.30(3) 6 3_445
Te2 K1 Te2 82.61(2) 5_557 3_445
Te2 K1 K2 57.834(18) 6 5_556
Te2 K1 K2 111.32(3) 3_445 5_556
Te2 K1 K2 157.33(3) 5_557 5_556
Te2 K1 K4 61.35(3) 5_557 3_445
Te2 K1 K4 135.71(4) 6 3_445
Te2 K1 K4 56.65(3) 3_445 3_445
K2 K1 Hg1 56.79(2) 5_556 .
K4 K1 Hg1 161.79(4) 3_445 .
K4 K1 K2 141.17(4) 3_445 5_556
O1 K1 Hg1 101.41(7) 5_556 .
O1 K1 Te1 89.38(7) 5_556 .
O1 K1 Te2 157.89(8) 5_556 5_557
O1 K1 Te2 85.97(7) 5_556 3_445
O1 K1 Te2 89.07(7) 5_556 6
O1 K1 K2 44.62(7) 5_556 5_556
O1 K1 K4 96.58(8) 5_556 3_445
O1 K1 C1 19.86(13) 5_556 .
O1 K1 C2 94.9(3) 5_556 .
O1 K1 C2 87.1(4) 5_556 5_547
C1 K1 Hg1 120.64(13) . .
C1 K1 Te1 106.69(10) . .
C1 K1 Te2 138.13(12) . 5_557
C1 K1 Te2 78.42(13) . 3_445
C1 K1 Te2 100.38(13) . 6
C1 K1 K2 64.11(12) . 5_556
C1 K1 K4 77.07(12) . 3_445
O2 K1 Hg1 134.16(14) . .
O2 K1 Te1 170.26(15) . .
O2 K1 Te2 81.42(14) . 5_557
O2 K1 Te2 98.66(14) . 3_445
O2 K1 Te2 92.17(14) . 6
O2 K1 K2 112.56(15) . 5_556
O2 K1 K4 45.98(15) . 3_445
O2 K1 O1 81.67(15) . 5_556
O2 K1 C1 65.24(16) . .
O2 K1 C2 20.5(4) . 5_547
O2 K1 C2 18.4(4) . .
C2 K1 Hg1 113.8(4) 5_547 .
C2 K1 Hg1 118.8(4) . .
C2 K1 Te1 162.7(4) . .
C2 K1 Te1 156.0(3) 5_547 .
C2 K1 Te2 79.6(4) . 6
C2 K1 Te2 72.4(3) 5_547 6
C2 K1 Te2 72.3(3) . 5_557
C2 K1 Te2 82.0(3) 5_547 5_557
C2 K1 Te2 118.9(4) 5_547 3_445
C2 K1 Te2 112.5(4) . 3_445
C2 K1 K2 115.3(2) . 5_556
C2 K1 K2 104.8(2) 5_547 5_556
C2 K1 K4 56.2(3) . 3_445
C2 K1 K4 64.1(3) 5_547 3_445
C2 K1 C1 81.0(4) . .
C2 K1 C1 75.3(4) 5_547 .
C2 K1 C2 10.5(5) 5_547 .
Hg1 K2 Hg1 95.64(3) . 5_556
Hg1 K2 Na1 163.31(5) . 5_566
Hg1 K2 Na1 99.34(4) 5_556 5_566
Hg1 K2 Na1 99.34(4) . .
Hg1 K2 Na1 163.31(5) 5_556 .
Te1 K2 Hg1 45.202(15) . .
Te1 K2 Hg1 45.202(15) 5_556 5_556
Te1 K2 Hg1 77.14(3) . 5_556
Te1 K2 Hg1 77.14(3) 5_556 .
Te1 K2 Te1 92.68(3) 5_556 .
Te1 K2 Te2 95.368(19) . 2_556
Te1 K2 Te2 83.085(17) . .
Te1 K2 Te2 83.084(17) 5_556 2_556
Te1 K2 Te2 95.37(2) 5_556 .
Te1 K2 K3 60.371(11) . 4_456
Te1 K2 K3 60.371(11) 5_556 3
Te1 K2 K3 127.81(3) . 3
Te1 K2 K3 127.81(3) 5_556 4_456
Te1 K2 Na1 131.97(5) . 5_566
Te1 K2 Na1 118.89(5) . .
Te1 K2 Na1 131.97(5) 5_556 .
Te1 K2 Na1 118.89(5) 5_556 5_566
Te2 K2 Hg1 44.205(9) . .
Te2 K2 Hg1 133.69(4) . 5_556
Te2 K2 Hg1 133.69(4) 2_556 .
Te2 K2 Hg1 44.204(9) 2_556 5_556
Te2 K2 Te2 177.77(4) . 2_556
Te2 K2 K3 58.954(10) 2_556 4_456
Te2 K2 K3 58.953(10) . 3
Te2 K2 K3 121.271(9) . 4_456
Te2 K2 K3 121.270(9) 2_556 3
Te2 K2 Na1 57.78(4) . .
Te2 K2 Na1 124.44(5) 2_556 .
Te2 K2 Na1 57.78(4) 2_556 5_566
Te2 K2 Na1 124.44(5) . 5_566
K3 K2 Hg1 102.991(18) 4_456 .
K3 K2 Hg1 83.722(14) 3 .
K3 K2 Hg1 83.722(14) 4_456 5_556
K3 K2 Hg1 102.992(18) 3 5_556
K3 K2 K3 170.14(4) 3 4_456
K3 K2 Na1 99.91(5) 4_456 .
K3 K2 Na1 99.91(5) 3 5_566
K3 K2 Na1 71.60(5) 4_456 5_566
K3 K2 Na1 71.60(5) 3 .
Na1 K2 Na1 66.94(8) 5_566 .
O1 K2 Hg1 129.45(8) . .
O1 K2 Hg1 109.82(8) 2_556 .
O1 K2 Hg1 109.82(8) . 5_556
O1 K2 Hg1 129.45(8) 2_556 5_556
O1 K2 Te1 172.50(8) 2_556 5_556
O1 K2 Te1 172.50(8) . .
O1 K2 Te1 90.61(7) . 5_556
O1 K2 Te1 90.61(7) 2_556 .
O1 K2 Te2 91.72(8) . 2_556
O1 K2 Te2 89.90(8) 2_556 2_556
O1 K2 Te2 91.72(8) 2_556 .
O1 K2 Te2 89.90(8) . .
O1 K2 K3 122.10(8) . 4_456
O1 K2 K3 48.99(7) 2_556 4_456
O1 K2 K3 48.99(7) . 3
O1 K2 K3 122.10(8) 2_556 3
O1 K2 Na1 54.45(9) 2_556 5_566
O1 K2 Na1 51.00(9) 2_556 .
O1 K2 Na1 51.00(9) . 5_566
O1 K2 Na1 54.45(9) . .
O1 K2 O1 86.95(15) 2_556 .
Te1 K3 Te1 180.0 . 7_446
Te1 K3 K1 55.133(16) 7_446 7_446
Te1 K3 K1 124.866(16) . 7_446
Te1 K3 K1 55.133(16) . .
Te1 K3 K1 124.867(16) 7_446 .
Te1 K3 K2 121.07(2) . 3_445
Te1 K3 K2 58.92(2) 7_446 3_445
Te1 K3 K2 121.08(2) 7_446 5_556
Te1 K3 K2 58.93(2) . 5_556
Te2 K3 Te1 95.331(9) 5_556 .
Te2 K3 Te1 84.669(9) 3_445 .
Te2 K3 Te1 95.331(9) 3_445 7_446
Te2 K3 Te1 84.669(9) 5_556 7_446
Te2 K3 Te2 180.0 5_556 3_445
Te2 K3 K1 58.756(16) 5_556 7_446
Te2 K3 K1 121.244(16) 3_445 7_446
Te2 K3 K1 58.756(16) 3_445 .
Te2 K3 K1 121.244(16) 5_556 .
Te2 K3 K2 119.658(9) 5_556 3_445
Te2 K3 K2 60.342(9) 5_556 5_556
Te2 K3 K2 60.342(9) 3_445 3_445
Te2 K3 K2 119.658(9) 3_445 5_556
K1 K3 K1 180.0 . 7_446
K2 K3 K1 60.950(17) 3_445 7_446
K2 K3 K1 119.050(17) 3_445 .
K2 K3 K1 119.050(17) 5_556 7_446
K2 K3 K1 60.950(17) 5_556 .
K2 K3 K2 180.0 3_445 5_556
O1 K3 Te1 88.62(7) 5_556 .
O1 K3 Te1 91.38(7) 5_556 7_446
O1 K3 Te1 91.38(7) 3_445 .
O1 K3 Te1 88.62(7) 3_445 7_446
O1 K3 Te2 89.92(8) 3_445 5_556
O1 K3 Te2 89.92(8) 5_556 3_445
O1 K3 Te2 90.08(8) 3_445 3_445
O1 K3 Te2 90.08(8) 5_556 5_556
O1 K3 K1 46.58(8) 5_556 .
O1 K3 K1 46.58(8) 3_445 7_446
O1 K3 K1 133.42(8) 3_445 .
O1 K3 K1 133.42(8) 5_556 7_446
O1 K3 K2 132.32(7) 3_445 5_556
O1 K3 K2 47.68(7) 3_445 3_445
O1 K3 K2 132.32(7) 5_556 3_445
O1 K3 K2 47.68(7) 5_556 5_556
O1 K3 O1 180.0 5_556 3_445
O1 K3 C1 159.70(13) 5_556 7_446
O1 K3 C1 20.30(13) 3_445 7_446
O1 K3 C1 159.70(13) 3_445 .
O1 K3 C1 20.30(13) 5_556 .
C1 K3 Te1 105.93(10) 7_446 7_446
C1 K3 Te1 74.07(10) . 7_446
C1 K3 Te1 105.93(10) . .
C1 K3 Te1 74.07(10) 7_446 .
C1 K3 Te2 98.73(14) 7_446 3_445
C1 K3 Te2 98.73(14) . 5_556
C1 K3 Te2 81.27(14) . 3_445
C1 K3 Te2 81.27(14) 7_446 5_556
C1 K3 K1 124.30(11) . 7_446
C1 K3 K1 124.30(11) 7_446 .
C1 K3 K1 55.70(11) . .
C1 K3 K1 55.70(11) 7_446 7_446
C1 K3 K2 112.67(12) 7_446 5_556
C1 K3 K2 112.67(12) . 3_445
C1 K3 K2 67.33(12) . 5_556
C1 K3 K2 67.33(12) 7_446 3_445
C1 K3 C1 180.0 7_446 .
Hg1 K4 K1 94.09(3) . 8_545
Hg1 K4 K1 78.37(3) . 2_557
Hg1 K4 K1 94.09(3) . 3
Te1 K4 Hg1 100.32(4) 5_557 .
Te1 K4 Te2 106.45(3) 5_557 .
Te1 K4 Te2 82.42(3) 5_557 4_547
Te1 K4 Te2 106.45(3) 5_557 6
Te1 K4 Te2 82.42(3) 5_557 7_557
Te1 K4 K1 136.31(3) 5_557 8_545
Te1 K4 K1 55.21(2) 5_557 2_557
Te1 K4 K1 136.31(3) 5_557 3
Te1 K4 Na1 73.97(6) 5_557 7_557
Te2 K4 Hg1 123.28(2) 4_547 .
Te2 K4 Hg1 43.377(19) 6 .
Te2 K4 Hg1 43.376(19) . .
Te2 K4 Hg1 123.28(2) 7_557 .
Te2 K4 Te2 164.35(4) 6 7_557
Te2 K4 Te2 81.100(11) . 7_557
Te2 K4 Te2 81.100(11) 6 4_547
Te2 K4 Te2 164.35(4) . 4_547
Te2 K4 Te2 113.30(4) 7_557 4_547
Te2 K4 Te2 83.98(4) . 6
Te2 K4 K1 55.61(2) 7_557 3
Te2 K4 K1 136.49(4) 7_557 2_557
Te2 K4 K1 55.61(2) 4_547 8_545
Te2 K4 K1 122.52(4) 4_547 3
Te2 K4 K1 122.52(4) 7_557 8_545
Te2 K4 K1 55.96(2) 6 2_557
Te2 K4 K1 117.28(4) . 2_557
Te2 K4 K1 112.15(4) . 8_545
Te2 K4 K1 59.61(2) 6 8_545
Te2 K4 K1 56.906(18) 4_547 2_557
Te2 K4 K1 112.15(4) 6 3
Te2 K4 K1 59.61(2) . 3
Te2 K4 Na1 137.62(2) 6 7_557
Te2 K4 Na1 137.62(2) . 7_557
K1 K4 K1 88.49(2) 8_545 2_557
K1 K4 K1 167.91(4) 3 2_557
K1 K4 K1 82.58(4) 3 8_545
Na1 K4 Hg1 174.29(7) 7_557 .
Na1 K4 Te2 56.68(2) 7_557 7_557
Na1 K4 Te2 56.68(2) 7_557 4_547
Na1 K4 K1 90.19(5) 7_557 8_545
Na1 K4 K1 90.19(5) 7_557 3
Na1 K4 K1 98.01(5) 7_557 2_557
O2 K4 Hg1 117.32(14) 3 .
O2 K4 Te1 142.36(15) 3 5_557
O2 K4 Te2 101.27(10) 3 .
O2 K4 Te2 77.20(7) 3 7_557
O2 K4 Te2 77.20(7) 3 4_547
O2 K4 Te2 101.27(10) 3 6
O2 K4 K1 45.79(6) 3 3
O2 K4 K1 129.83(3) 3 2_557
O2 K4 K1 45.79(6) 3 8_545
O2 K4 Na1 68.39(15) 3 7_557
O2 K4 C2 17.5(4) 3 3
C2 K4 Hg1 134.8(4) 3 .
C2 K4 Te1 124.9(4) 3 5_557
C2 K4 Te2 68.76(18) 3 7_557
C2 K4 Te2 113.7(3) 3 6
C2 K4 Te2 113.7(3) 3 .
C2 K4 Te2 68.76(18) 3 4_547
C2 K4 K1 54.5(2) 3 8_545
C2 K4 K1 125.43(15) 3 2_557
C2 K4 K1 54.5(2) 3 3
C2 K4 Na1 50.9(4) 3 7_557
Te2 Na1 Te2 126.41(8) 6_565 .
Te2 Na1 K1 57.65(3) . 6
Te2 Na1 K1 127.53(9) . 1_565
Te2 Na1 K1 57.65(3) 6_565 1_565
Te2 Na1 K1 127.53(9) 6_565 6
Te2 Na1 K2 59.948(15) 6_565 5_566
Te2 Na1 K2 171.27(9) 6_565 .
Te2 Na1 K2 59.947(15) . .
Te2 Na1 K2 171.27(9) . 5_566
Te2 Na1 K4 63.24(4) . 7_557
Te2 Na1 K4 63.24(4) 6_565 7_557
Te2 Na1 Na1 116.24(4) 6_565 5_566
Te2 Na1 Na1 116.24(4) . 5_566
K1 Na1 K1 79.73(7) 6 1_565
K1 Na1 Na1 93.94(8) 1_565 5_566
K1 Na1 Na1 93.94(8) 6 5_566
K2 Na1 K1 60.21(3) 5_566 1_565
K2 Na1 K1 124.93(8) 5_566 6
K2 Na1 K1 124.93(8) . 1_565
K2 Na1 K1 60.21(3) . 6
K2 Na1 K2 113.06(8) 5_566 .
K2 Na1 Na1 56.53(4) 5_566 5_566
K2 Na1 Na1 56.53(4) . 5_566
K4 Na1 K1 96.85(6) 7_557 1_565
K4 Na1 K1 96.85(6) 7_557 6
K4 Na1 K2 122.34(4) 7_557 5_566
K4 Na1 K2 122.34(4) 7_557 .
K4 Na1 Na1 165.92(14) 7_557 5_566
O1 Na1 Te2 134.10(10) 2_556 6_565
O1 Na1 Te2 90.19(7) 5_566 6_565
O1 Na1 Te2 90.19(7) 2_556 .
O1 Na1 Te2 134.10(10) 5_566 .
O1 Na1 K1 46.18(8) 2_556 6
O1 Na1 K1 78.75(9) 2_556 1_565
O1 Na1 K1 78.75(9) 5_566 6
O1 Na1 K1 46.18(8) 5_566 1_565
O1 Na1 K2 87.58(9) 5_566 .
O1 Na1 K2 46.42(7) 2_556 .
O1 Na1 K2 87.58(9) 2_556 5_566
O1 Na1 K2 46.42(7) 5_566 5_566
O1 Na1 K4 143.03(11) 2_556 7_557
O1 Na1 K4 143.03(11) 5_566 7_557
O1 Na1 Na1 48.45(9) 2_556 5_566
O1 Na1 Na1 48.45(9) 5_566 5_566
O1 Na1 O1 45.66(14) 2_556 5_566
O1 Na1 C1 23.60(8) 2_556 1_565
O1 Na1 C1 23.60(8) 5_566 1_565
O1 Na1 C2 90.0(5) 2_556 5_557
O1 Na1 C2 90.0(5) 5_566 5_557
C1 Na1 Te2 110.55(7) 1_565 6_565
C1 Na1 Te2 110.55(7) 1_565 .
C1 Na1 K1 57.12(11) 1_565 1_565
C1 Na1 K1 57.12(11) 1_565 6
C1 Na1 K2 69.30(8) 1_565 .
C1 Na1 K2 69.30(8) 1_565 5_566
C1 Na1 K4 143.93(19) 1_565 7_557
C1 Na1 Na1 50.15(16) 1_565 5_566
C2 Na1 Te2 75.9(2) 5_557 .
C2 Na1 Te2 75.9(2) 5_557 6_565
C2 Na1 K1 53.3(3) 5_557 1_565
C2 Na1 K1 53.3(3) 5_557 6
C2 Na1 K2 112.5(2) 5_557 5_566
C2 Na1 K2 112.5(2) 5_557 .
C2 Na1 K4 60.1(6) 5_557 7_557
C2 Na1 Na1 133.9(6) 5_557 5_566
C2 Na1 C1 83.8(6) 5_557 1_565
K1 O1 Na1 86.71(12) 5_556 5_566
K2 O1 K1 87.46(10) . 5_556
K2 O1 K3 83.34(9) . 3
K2 O1 Na1 82.58(10) . 5_566
K3 O1 K1 88.87(10) 3 5_556
K3 O1 Na1 165.41(14) 3 5_566
C1 O1 K1 108.2(4) 5_556 5_556
C1 O1 K2 160.0(4) 5_556 .
C1 O1 K3 108.7(4) 5_556 3
C1 O1 Na1 85.9(4) 5_556 5_566
K1 C1 K1 94.68(19) 6_545 .
K3 C1 K1 70.54(5) . .
K3 C1 K1 151.7(3) 4_446 .
K3 C1 K1 151.7(3) . 6_545
K3 C1 K1 70.54(5) 4_446 6_545
K3 C1 K3 111.2(2) 4_446 .
Na1 C1 K1 74.46(14) 1_545 .
Na1 C1 K1 74.46(14) 1_545 6_545
Na1 C1 K3 121.51(13) 1_545 4_446
Na1 C1 K3 121.51(13) 1_545 .
O1 C1 K1 136.7(5) 5_556 6_545
O1 C1 K1 52.0(3) 5_556 .
O1 C1 K1 136.7(5) 2_546 .
O1 C1 K1 52.0(3) 2_546 6_545
O1 C1 K3 51.0(3) 5_556 .
O1 C1 K3 151.4(5) 5_556 4_446
O1 C1 K3 151.4(5) 2_546 .
O1 C1 K3 51.0(3) 2_546 4_446
O1 C1 Na1 70.5(4) 2_546 1_545
O1 C1 Na1 70.5(4) 5_556 1_545
O1 C1 O1 132.0(8) 5_556 2_546
K1 O2 K1 133.9(2) 6_545 .
K1 O2 K4 88.23(15) 6_545 3_445
K1 O2 K4 88.23(15) . 3_445
C2 O2 K1 104.0(3) 5_547 .
C2 O2 K1 111.43(18) . .
C2 O2 K1 104.0(3) 5_547 6_545
C2 O2 K1 111.43(18) . 6_545
C2 O2 K4 115.6(8) . 3_445
C2 O2 K4 146.3(10) 5_547 3_445
C2 O2 C2 30.7(14) . 5_547
K1 C2 K1 169.5(5) 2_557 6_545
K1 C2 K1 102.8(9) 2_557 5_547
K1 C2 K1 169.5(5) 5_547 .
K1 C2 K1 98.7(8) 6_545 .
K1 C2 K1 78.30(5) 2_557 .
K1 C2 K1 78.30(5) 5_547 6_545
K1 C2 K4 69.3(5) 6_545 3_445
K1 C2 K4 118.1(3) 5_547 3_445
K1 C2 K4 118.1(3) 2_557 3_445
K1 C2 K4 69.3(5) . 3_445
Na1 C2 K1 112.6(4) 5_557 .
Na1 C2 K1 77.7(5) 5_557 5_547
Na1 C2 K1 112.6(4) 5_557 6_545
Na1 C2 K1 77.7(5) 5_557 2_557
Na1 C2 K4 68.9(3) 5_557 3_445
O2 C2 K1 128.3(4) . 2_557
O2 C2 K1 50.1(4) . 6_545
O2 C2 K1 119.4(5) 5_547 6_545
O2 C2 K1 55.5(6) 5_547 2_557
O2 C2 K1 50.1(4) . .
O2 C2 K1 128.3(4) . 5_547
O2 C2 K1 55.5(6) 5_547 5_547
O2 C2 K1 119.4(5) 5_547 .
O2 C2 K4 46.9(8) . 3_445
O2 C2 K4 163.8(13) 5_547 3_445
O2 C2 Na1 115.9(11) . 5_557
O2 C2 Na1 94.9(14) 5_547 5_557
O2 C2 O2 149.3(14) . 5_547
C2 C2 K1 94(4) 5_547 5_547
C2 C2 K1 76(4) 5_547 6_545
C2 C2 K1 76(4) 5_547 .
C2 C2 K1 94(4) 5_547 2_557
C2 C2 K4 125(6) 5_547 3_445
C2 C2 Na1 166(6) 5_547 5_557
C2 C2 O2 72(5) 5_547 5_547
C2 C2 O2 78(6) 5_547 .

loop_
_geom_bond_atom_site_label_1
_geom_bond_atom_site_label_2
_geom_bond_distance
_geom_bond_site_symmetry_2
Hg1 Te1 2.7795(5) .
Hg1 Te2 2.7397(4) .
Hg1 Te2 2.7397(4) 6
Hg1 K1 3.8640(10) 6
Hg1 K1 3.8640(10) .
Hg1 K2 3.6645(10) 5_556
Hg1 K2 3.6645(10) .
Hg1 K4 3.8154(17) .
Te1 K1 3.5028(10) .
Te1 K1 3.5029(10) 6
Te1 K2 3.5638(10) .
Te1 K2 3.5638(10) 5_556
Te1 K3 3.6168(4) .
Te1 K3 3.6168(4) 4_456
Te1 K4 3.5606(16) 5_557
Te2 K1 3.5512(10) 5_557
Te2 K1 3.6898(11) 3
Te2 K1 3.6260(11) 6
Te2 K2 3.6158(5) .
Te2 K3 3.5648(4) 3
Te2 K4 3.7766(10) 7_557
Te2 K4 3.5729(12) .
Te2 Na1 3.5342(13) .
K1 Te2 3.6260(11) 6
K1 Te2 3.6898(11) 3_445
K1 Te2 3.5511(10) 5_557
K1 K2 3.8416(11) 5_556
K1 K4 3.8360(15) 3_445
K1 O1 2.854(4) 5_556
K1 C1 3.442(5) .
K1 O2 2.751(3) .
K1 C2 3.34(2) .
K1 C2 3.24(2) 5_547
K2 Hg1 3.6645(10) 5_556
K2 Te1 3.5638(10) 5_556
K2 Te2 3.6158(5) 2_556
K2 K3 3.6287(3) 4_456
K2 K3 3.6287(3) 3
K2 Na1 3.6976(19) 5_566
K2 Na1 3.6976(19) .
K2 O1 2.701(4) .
K2 O1 2.701(4) 2_556
K3 Te1 3.6169(4) 7_446
K3 Te2 3.5649(4) 3_445
K3 Te2 3.5649(4) 5_556
K3 K1 3.9287(11) 7_446
K3 K2 3.6287(3) 3_445
K3 K2 3.6287(3) 5_556
K3 O1 2.757(3) 5_556
K3 O1 2.757(3) 3_445
K3 C1 3.360(4) 7_446
K3 C1 3.360(4) .
K4 Te1 3.5606(16) 5_557
K4 Te2 3.7766(10) 4_547
K4 Te2 3.5729(12) 6
K4 Te2 3.7766(10) 7_557
K4 K1 3.8359(15) 8_545
K4 K1 3.9605(14) 2_557
K4 K1 3.8359(15) 3
K4 Na1 3.666(3) 7_557
K4 O2 2.760(7) 3
K4 C2 3.41(2) 3
Na1 Te2 3.5342(13) 6_565
Na1 K1 3.949(3) 1_565
Na1 K1 3.949(3) 6
Na1 K2 3.6976(19) 5_566
Na1 K4 3.666(3) 7_557
Na1 Na1 4.078(6) 5_566
Na1 O1 2.898(4) 5_566
Na1 O1 2.898(4) 2_556
Na1 C1 3.066(8) 1_565
Na1 C2 3.050(18) 5_557
O1 K1 2.854(4) 5_556
O1 K3 2.757(3) 3
O1 Na1 2.898(4) 5_566
O1 C1 1.231(5) 5_556
C1 K1 3.442(5) 6_545
C1 K3 3.360(4) 4_446
C1 Na1 3.066(8) 1_545
C1 O1 1.231(5) 2_546
C1 O1 1.231(5) 5_556
O2 K1 2.751(3) 6_545
O2 K4 2.760(7) 3_445
O2 C2 1.13(3) .
O2 C2 1.17(3) 5_547
C2 K1 3.34(2) 6_545
C2 K1 3.239(19) 5_547
C2 K1 3.239(19) 2_557
C2 K4 3.41(2) 3_445
C2 Na1 3.050(18) 5_557
C2 O2 1.17(3) 5_547
C2 C2 0.61(3) 5_547

loop_
_geom_torsion_atom_site_label_1
_geom_torsion_atom_site_label_2
_geom_torsion_atom_site_label_3
_geom_torsion_atom_site_label_4
_geom_torsion
_geom_torsion_site_symmetry_1
_geom_torsion_site_symmetry_4
K1 O2 C2 K1 166.6(6) 6_545 2_557
K1 O2 C2 K1 162.6(8) 6_545 .
K1 O2 C2 K1 -162.6(8) . 6_545
K1 O2 C2 K1 -3.9(13) 6_545 5_547
K1 O2 C2 K1 -166.6(6) . 5_547
K1 O2 C2 K1 3.9(13) . 2_557
K1 O2 C2 K4 98.7(4) . 3_445
K1 O2 C2 K4 -98.7(4) 6_545 3_445
K1 O2 C2 Na1 -98.7(4) 6_545 5_557
K1 O2 C2 Na1 98.7(4) . 5_557
K1 O2 C2 O2 81.3(4) 6_545 5_547
K1 O2 C2 O2 -81.3(4) . 5_547
K1 O2 C2 C2 81.3(4) 6_545 5_547
K1 O2 C2 C2 -81.3(4) . 5_547
K4 O2 C2 K1 94.7(9) 3_445 5_547
K4 O2 C2 K1 98.7(4) 3_445 6_545
K4 O2 C2 K1 -98.7(4) 3_445 .
K4 O2 C2 K1 -94.7(9) 3_445 2_557
K4 O2 C2 Na1 0.000(6) 3_445 5_557
K4 O2 C2 O2 180.000(9) 3_445 5_547
K4 O2 C2 C2 180.000(9) 3_445 5_547
C2 O2 C2 K1 -85.3(9) 5_547 5_547
C2 O2 C2 K1 -81.3(4) 5_547 6_545
C2 O2 C2 K1 81.3(4) 5_547 .
C2 O2 C2 K1 85.3(9) 5_547 2_557
C2 O2 C2 K4 180.000(6) 5_547 3_445
C2 O2 C2 Na1 180.000(15) 5_547 5_557
C2 O2 C2 O2 0.000(0) 5_547 5_547
